data_2242487
loop_
_publ_author_name
'Nazarenko, Alexander Y.'

_publ_section_title
;
 Crystal structure of strontium and barium acesulafame
 (6-methyl-4-oxo-4<i>H</i>-1,2,3-oxathiazin-3-ide 2,2-dioxide)
;
_journal_coeditor_code ZL2727
_journal_issue 5
_journal_name_full 'Acta Crystallographica Section E'
_journal_page_first 698
_journal_page_last 702
_journal_paper_doi 10.1107/S2056989018006059
_journal_volume 74
_journal_year 2018
_chemical_formula_iupac '[Sr (C4 H4 N1 O4 S1)2 (H2 O1)]'
_chemical_formula_moiety 'C8 H10 N2 O9 S2 Sr'
_chemical_formula_sum 'C8 H10 N2 O9 S2 Sr'
_chemical_formula_weight 429.92
_chemical_name_common
;
strontium acesulafame monohydrate
;
_chemical_name_systematic
;
Aquabis(\m~3~-6-methyl-2,2-dioxo-1,2\l^6^,3-oxathiazin-4-olato)strontium(II)
;
_space_group_crystal_system monoclinic
_space_group_IT_number 14
_space_group_name_Hall '-P 2yn'
_space_group_name_H-M_alt 'P 1 21/n 1'
_symmetry_space_group_name_Hall '-P 2yn'
_symmetry_space_group_name_H-M 'P 1 21/n 1'
_atom_sites_solution_hydrogens mixed
_atom_sites_solution_primary direct
_atom_sites_solution_secondary difmap
_cell_angle_alpha 90
_cell_angle_beta 99.6510(10)
_cell_angle_gamma 90
_cell_formula_units_Z 4
_cell_length_a 7.9695(3)
_cell_length_b 18.5217(8)
_cell_length_c 9.7310(4)
_cell_measurement_reflns_used 9082
_cell_measurement_temperature 173(2)
_cell_measurement_theta_max 33.25
_cell_measurement_theta_min 3.06
_cell_volume 1416.05(10)
_computing_cell_refinement
;
SAINT (Bruker, 2013)
;
_computing_data_collection
;
APEX2 (Bruker, 2013)
;
_computing_data_reduction
;
SAINT (Bruker, 2013)
;
_computing_molecular_graphics
;
OLEX2 (Dolomanov <i>et al.</i>,  2009)
;
_computing_publication_material
;
OLEX2 (Dolomanov <i>et al.</i>,  2009)
;
_computing_structure_refinement
;
SHELXLL2016 (Sheldrick, 2015b)
;
_computing_structure_solution
;
SHELXT (Sheldrick, 2015a)
;
_diffrn_ambient_temperature 173
_diffrn_measured_fraction_theta_full 0.999
_diffrn_measured_fraction_theta_max 0.997
_diffrn_measurement_device_type 'Bruker PHOTON-100 CMOS'
_diffrn_measurement_method '\f and \w scans'
_diffrn_radiation_type MoK\a
_diffrn_radiation_wavelength 0.71073
_diffrn_reflns_av_R_equivalents 0.0428
_diffrn_reflns_limit_h_max 12
_diffrn_reflns_limit_h_min -12
_diffrn_reflns_limit_k_max 28
_diffrn_reflns_limit_k_min -28
_diffrn_reflns_limit_l_max 14
_diffrn_reflns_limit_l_min -14
_diffrn_reflns_number 54583
_diffrn_reflns_theta_full 26.000
_diffrn_reflns_theta_max 33.213
_diffrn_reflns_theta_min 3.057
_diffrn_standards_number 0
_exptl_absorpt_coefficient_mu 4.151
_exptl_absorpt_correction_T_max 0.7974
_exptl_absorpt_correction_T_min 0.2280
_exptl_absorpt_correction_type numerical
_exptl_absorpt_process_details
;
(SADABS; Krause <i>et al.</i>,  2015)
;
_exptl_crystal_colour colourless
_exptl_crystal_density_diffrn 2.017
_exptl_crystal_description needle
_exptl_crystal_F_000 856
_exptl_crystal_size_max 0.55
_exptl_crystal_size_mid 0.13
_exptl_crystal_size_min 0.07
_refine_diff_density_max 0.725
_refine_diff_density_min -0.462
_refine_ls_extinction_method none
_refine_ls_goodness_of_fit_ref 1.039
_refine_ls_hydrogen_treatment mixed
_refine_ls_matrix_type full
_refine_ls_number_parameters 209
_refine_ls_number_reflns 5414
_refine_ls_number_restraints 0
_refine_ls_restrained_S_all 1.039
_refine_ls_R_factor_all 0.0398
_refine_ls_R_factor_gt 0.0274
_refine_ls_shift/su_max 0.001
_refine_ls_shift/su_mean 0.000
_refine_ls_structure_factor_coef Fsqd
_refine_ls_weighting_details 'w=1/[\s^2^(Fo^2^)+(0.0247P)^2^+1.3759P] where P=(Fo^2^+2Fc^2^)/3'
_refine_ls_weighting_scheme calc
_refine_ls_wR_factor_gt 0.0574
_refine_ls_wR_factor_ref 0.0619
_reflns_number_gt 4548
_reflns_number_total 5414
_reflns_threshold_expression 'I > 2\s(I)'
_cod_data_source_file zl2727sup1.cif
_cod_data_source_block Sr
_cod_database_code 2242487
_shelx_space_group_comment
;
The symmetry employed for this shelxl refinement is uniquely defined
by the following loop, which should always be used as a source of
symmetry information in preference to the above space-group names.
They are only intended as comments.
;
_shelx_estimated_absorpt_t_min 0.257
_shelx_estimated_absorpt_t_max 0.491

loop_
_space_group_symop_operation_xyz
'x, y, z'
'-x+1/2, y+1/2, -z+1/2'
'-x, -y, -z'
'x-1/2, -y-1/2, z-1/2'

loop_
_atom_site_type_symbol
_atom_site_label
_atom_site_fract_x
_atom_site_fract_y
_atom_site_fract_z
_atom_site_U_iso_or_equiv
_atom_site_adp_type
_atom_site_calc_flag
_atom_site_occupancy
Sr Sr1 0.73894(2) 0.46960(2) 0.43922(2) 0.01161(4) Uani d 1
S S1 0.07248(5) 0.32528(2) 0.53917(4) 0.01432(7) Uani d 1
S S2 1.37055(5) 0.52355(2) 0.16245(4) 0.01457(8) Uani d 1
O O1 0.69696(19) 0.37734(8) 0.23495(15) 0.0236(3) Uani d 1
H H1A 0.703(4) 0.3346(16) 0.232(3) 0.038(8) Uiso d 1
H H1B 0.656(4) 0.3914(17) 0.155(3) 0.049(9) Uiso d 1
O O2 0.46642(16) 0.41317(7) 0.48048(14) 0.0216(3) Uani d 1
O O3 0.04339(16) 0.28794(7) 0.38723(14) 0.0207(3) Uani d 1
O O4 0.11859(18) 0.26877(7) 0.63821(14) 0.0247(3) Uani d 1
O O5 -0.08823(16) 0.35905(7) 0.54351(14) 0.0200(2) Uani d 1
O O6 1.00611(16) 0.48946(7) 0.33932(13) 0.0185(2) Uani d 1
O O7 1.34454(16) 0.44775(8) 0.07948(14) 0.0218(3) Uani d 1
O O8 1.31994(17) 0.57900(8) 0.06234(13) 0.0223(3) Uani d 1
O O9 1.54716(15) 0.52276(7) 0.22320(13) 0.0197(2) Uani d 1
N N1 0.21644(18) 0.38308(8) 0.53881(15) 0.0159(3) Uani d 1
N N2 1.25495(18) 0.51967(8) 0.27867(14) 0.0162(3) Uani d 1
C C1 0.3450(2) 0.36951(9) 0.46730(17) 0.0149(3) Uani d 1
C C2 0.3318(2) 0.30990(10) 0.36758(18) 0.0191(3) Uani d 1
H H2 0.4300 0.2956 0.3311 0.023 Uiso calc 1
C C3 0.1853(2) 0.27495(10) 0.32641(18) 0.0188(3) Uani d 1
C C4 0.1419(3) 0.22384(12) 0.2083(2) 0.0310(4) Uani d 1
H H4A 0.0983 0.1789 0.2419 0.046 Uiso calc 1
H H4B 0.2441 0.2135 0.1680 0.046 Uiso calc 1
H H4C 0.0548 0.2454 0.1370 0.046 Uiso calc 1
C C5 1.1042(2) 0.48462(9) 0.25133(17) 0.0142(3) Uani d 1
C C6 1.0638(2) 0.43825(10) 0.12897(17) 0.0175(3) Uani d 1
H H6 0.9511 0.4203 0.1040 0.021 Uiso calc 1
C C7 1.1800(2) 0.42032(10) 0.05129(17) 0.0186(3) Uani d 1
C C8 1.1604(3) 0.36965(12) -0.0686(2) 0.0312(4) Uani d 1
H H8A 1.1812 0.3954 -0.1521 0.047 Uiso calc 1
H H8B 1.0446 0.3500 -0.0848 0.047 Uiso calc 1
H H8C 1.2424 0.3301 -0.0480 0.047 Uiso calc 1

loop_
_atom_site_aniso_label
_atom_site_aniso_U_11
_atom_site_aniso_U_22
_atom_site_aniso_U_33
_atom_site_aniso_U_12
_atom_site_aniso_U_13
_atom_site_aniso_U_23
Sr1 0.01046(6) 0.01363(7) 0.01116(6) -0.00146(5) 0.00300(4) -0.00080(5)
S1 0.01438(17) 0.01221(16) 0.01734(18) -0.00014(13) 0.00547(13) -0.00002(13)
S2 0.01118(16) 0.0224(2) 0.01036(16) -0.00041(14) 0.00245(12) -0.00008(14)
O1 0.0324(7) 0.0183(6) 0.0196(6) -0.0036(5) 0.0034(5) -0.0044(5)
O2 0.0156(6) 0.0261(7) 0.0230(6) -0.0074(5) 0.0032(5) 0.0018(5)
O3 0.0161(6) 0.0236(6) 0.0235(6) -0.0044(5) 0.0061(5) -0.0086(5)
O4 0.0291(7) 0.0179(6) 0.0278(7) 0.0027(5) 0.0068(5) 0.0079(5)
O5 0.0156(5) 0.0187(6) 0.0280(7) 0.0015(5) 0.0101(5) 0.0016(5)
O6 0.0160(5) 0.0223(6) 0.0189(6) -0.0016(5) 0.0085(5) -0.0008(5)
O7 0.0185(6) 0.0283(7) 0.0202(6) -0.0013(5) 0.0077(5) -0.0082(5)
O8 0.0196(6) 0.0301(7) 0.0168(6) 0.0013(5) 0.0020(5) 0.0068(5)
O9 0.0113(5) 0.0322(7) 0.0153(5) -0.0004(5) 0.0016(4) 0.0019(5)
N1 0.0139(6) 0.0156(6) 0.0190(6) -0.0005(5) 0.0049(5) -0.0018(5)
N2 0.0132(6) 0.0233(7) 0.0124(6) -0.0028(5) 0.0029(5) -0.0021(5)
C1 0.0129(6) 0.0160(7) 0.0155(7) 0.0003(5) 0.0014(5) 0.0042(5)
C2 0.0178(7) 0.0211(8) 0.0201(8) 0.0020(6) 0.0077(6) -0.0022(6)
C3 0.0213(8) 0.0174(8) 0.0190(8) 0.0012(6) 0.0066(6) -0.0017(6)
C4 0.0377(11) 0.0292(10) 0.0274(10) -0.0034(9) 0.0092(8) -0.0135(8)
C5 0.0120(6) 0.0177(7) 0.0130(7) 0.0006(5) 0.0024(5) 0.0028(5)
C6 0.0162(7) 0.0220(8) 0.0138(7) -0.0033(6) 0.0008(6) -0.0008(6)
C7 0.0217(8) 0.0199(8) 0.0137(7) -0.0022(6) 0.0016(6) -0.0014(6)
C8 0.0420(12) 0.0308(10) 0.0223(9) -0.0102(9) 0.0099(8) -0.0113(8)

loop_
_atom_type_symbol
_atom_type_description
_atom_type_scat_dispersion_real
_atom_type_scat_dispersion_imag
_atom_type_scat_source
C C 0.0033 0.0016 'International Tables Vol C Tables 4.2.6.8 and 6.1.1.4'
H H 0.0000 0.0000 'International Tables Vol C Tables 4.2.6.8 and 6.1.1.4'
N N 0.0061 0.0033 'International Tables Vol C Tables 4.2.6.8 and 6.1.1.4'
O O 0.0106 0.0060 'International Tables Vol C Tables 4.2.6.8 and 6.1.1.4'
S S 0.1246 0.1234 'International Tables Vol C Tables 4.2.6.8 and 6.1.1.4'
Sr Sr -1.5307 3.2498 'International Tables Vol C Tables 4.2.6.8 and 6.1.1.4'

loop_
_geom_angle_atom_site_label_1
_geom_angle_atom_site_label_2
_geom_angle_atom_site_label_3
_geom_angle_site_symmetry_1
_geom_angle_site_symmetry_3
_geom_angle
O1 Sr1 Sr1 . 3_766 112.25(3)
O1 Sr1 O2 . 3_666 133.71(4)
O1 Sr1 O6 . 3_766 138.44(4)
O1 Sr1 N1 . 3_666 135.12(5)
O1 Sr1 N2 . 3_766 142.25(5)
O1 Sr1 C1 . 3_666 144.92(5)
O1 Sr1 C5 . 3_766 151.65(5)
O2 Sr1 Sr1 . 3_766 153.49(3)
O2 Sr1 Sr1 3_666 3_766 107.12(3)
O2 Sr1 O1 . . 81.04(5)
O2 Sr1 O2 . 3_666 74.08(5)
O2 Sr1 O5 . 1_655 91.48(4)
O2 Sr1 O6 . . 159.74(4)
O2 Sr1 O6 . 3_766 121.71(4)
O2 Sr1 O9 . 1_455 83.02(4)
O2 Sr1 N1 . 3_666 120.35(4)
O2 Sr1 N2 . 3_766 74.94(4)
O2 Sr1 C1 3_666 3_666 22.85(4)
O2 Sr1 C1 . 3_666 96.57(4)
O2 Sr1 C5 3_666 3_766 72.26(4)
O2 Sr1 C5 . 3_766 100.00(4)
O5 Sr1 Sr1 1_655 3_766 70.73(3)
O5 Sr1 O1 1_655 . 76.75(5)
O5 Sr1 O2 1_655 3_666 140.87(4)
O5 Sr1 O6 1_655 3_766 69.04(4)
O5 Sr1 N1 1_655 3_666 134.61(4)
O5 Sr1 N2 1_655 3_766 75.24(4)
O5 Sr1 C1 1_655 3_666 138.28(4)
O5 Sr1 C5 1_655 3_766 74.90(4)
O6 Sr1 Sr1 3_766 3_766 34.10(2)
O6 Sr1 Sr1 . 3_766 38.80(3)
O6 Sr1 O1 . . 79.00(4)
O6 Sr1 O2 3_766 3_666 87.68(4)
O6 Sr1 O2 . 3_666 123.18(4)
O6 Sr1 O5 . 1_655 80.62(4)
O6 Sr1 O6 . 3_766 72.91(4)
O6 Sr1 O9 . 1_455 93.08(4)
O6 Sr1 N1 . 3_666 77.19(4)
O6 Sr1 N2 . 3_766 120.16(4)
O6 Sr1 C1 3_766 3_666 71.99(4)
O6 Sr1 C1 . 3_666 101.74(4)
O6 Sr1 C5 . 3_766 95.93(4)
O6 Sr1 C5 3_766 3_766 23.19(4)
O9 Sr1 Sr1 1_455 3_766 122.73(3)
O9 Sr1 O1 1_455 . 69.20(5)
O9 Sr1 O2 1_455 3_666 69.51(4)
O9 Sr1 O5 1_455 1_655 145.95(4)
O9 Sr1 O6 1_455 3_766 140.95(4)
O9 Sr1 N1 1_455 3_666 74.71(4)
O9 Sr1 N2 1_455 3_766 134.15(4)
O9 Sr1 C1 1_455 3_666 75.76(4)
O9 Sr1 C5 1_455 3_766 139.15(4)
N1 Sr1 Sr1 3_666 3_766 67.12(3)
N1 Sr1 O2 3_666 3_666 46.36(4)
N1 Sr1 O6 3_666 3_766 66.77(4)
N1 Sr1 C1 3_666 3_666 24.69(4)
N1 Sr1 C5 3_666 3_766 68.71(4)
N2 Sr1 Sr1 3_766 3_766 81.44(3)
N2 Sr1 O2 3_766 3_666 65.98(4)
N2 Sr1 O6 3_766 3_766 47.42(4)
N2 Sr1 N1 3_766 3_666 82.54(4)
N2 Sr1 C1 3_766 3_666 67.66(4)
N2 Sr1 C5 3_766 3_766 25.07(4)
C1 Sr1 Sr1 3_666 3_766 85.22(3)
C5 Sr1 Sr1 3_766 3_766 57.18(3)
C5 Sr1 C1 3_766 3_666 63.40(4)
O4 S1 O3 . . 106.58(8)
O4 S1 O5 . . 115.48(8)
O4 S1 N1 . . 113.32(8)
O5 S1 O3 . . 102.85(7)
O5 S1 N1 . . 111.08(8)
N1 S1 O3 . . 106.45(7)
O8 S2 O7 . . 106.65(8)
O8 S2 O9 . . 115.79(8)
O8 S2 N2 . . 113.00(8)
O9 S2 O7 . . 103.43(8)
O9 S2 N2 . . 110.83(8)
N2 S2 O7 . . 106.12(7)
Sr1 O1 H1A . . 133(2)
Sr1 O1 H1B . . 119(2)
H1A O1 H1B . . 107(3)
Sr1 O2 Sr1 . 3_666 105.92(5)
C1 O2 Sr1 . . 158.55(12)
C1 O2 Sr1 . 3_666 92.84(10)
C3 O3 S1 . . 117.69(11)
S1 O5 Sr1 . 1_455 139.14(7)
Sr1 O6 Sr1 . 3_766 107.09(4)
C5 O6 Sr1 . 3_766 95.14(10)
C5 O6 Sr1 . . 156.71(12)
C7 O7 S2 . . 117.00(11)
S2 O9 Sr1 . 1_655 138.38(8)
S1 N1 Sr1 . 3_666 139.48(8)
C1 N1 Sr1 . 3_666 97.17(10)
C1 N1 S1 . . 119.36(12)
S2 N2 Sr1 . 3_766 143.15(8)
C5 N2 Sr1 . 3_766 95.61(9)
C5 N2 S2 . . 119.20(12)
O2 C1 Sr1 . 3_666 64.31(9)
O2 C1 N1 . . 117.77(16)
O2 C1 C2 . . 121.63(15)
N1 C1 Sr1 . 3_666 58.14(9)
N1 C1 C2 . . 120.30(15)
C2 C1 Sr1 . 3_666 153.07(11)
C1 C2 H2 . . 119.1
C3 C2 C1 . . 121.80(15)
C3 C2 H2 . . 119.1
O3 C3 C4 . . 109.98(16)
C2 C3 O3 . . 121.56(16)
C2 C3 C4 . . 128.27(17)
C3 C4 H4A . . 109.5
C3 C4 H4B . . 109.5
C3 C4 H4C . . 109.5
H4A C4 H4B . . 109.5
H4A C4 H4C . . 109.5
H4B C4 H4C . . 109.5
O6 C5 Sr1 . 3_766 61.67(9)
O6 C5 N2 . . 117.76(15)
O6 C5 C6 . . 121.39(15)
N2 C5 Sr1 . 3_766 59.32(8)
N2 C5 C6 . . 120.67(14)
C6 C5 Sr1 . 3_766 158.19(11)
C5 C6 H6 . . 119.0
C7 C6 C5 . . 122.03(16)
C7 C6 H6 . . 119.0
O7 C7 C8 . . 110.95(16)
C6 C7 O7 . . 121.31(15)
C6 C7 C8 . . 127.71(17)
C7 C8 H8A . . 109.5
C7 C8 H8B . . 109.5
C7 C8 H8C . . 109.5
H8A C8 H8B . . 109.5
H8A C8 H8C . . 109.5
H8B C8 H8C . . 109.5

loop_
_geom_bond_atom_site_label_1
_geom_bond_atom_site_label_2
_geom_bond_site_symmetry_2
_geom_bond_distance
_geom_bond_publ_flag
Sr1 Sr1 3_766 4.2816(3) ?
Sr1 O1 . 2.6000(14) y
Sr1 O2 3_666 2.9039(14) y
Sr1 O2 . 2.5026(12) y
Sr1 O5 1_655 2.5790(13) y
Sr1 O6 . 2.5116(12) y
Sr1 O6 3_766 2.8070(13) y
Sr1 O9 1_455 2.5782(12) y
Sr1 N1 3_666 2.7553(15) y
Sr1 N2 3_766 2.7447(14) y
Sr1 C1 3_666 3.2186(17) ?
Sr1 C5 3_766 3.1761(16) ?
S1 O3 . 1.6134(13) ?
S1 O4 . 1.4285(13) ?
S1 O5 . 1.4323(13) ?
S1 N1 . 1.5697(15) ?
S2 O7 . 1.6156(14) ?
S2 O8 . 1.4264(13) ?
S2 O9 . 1.4324(13) ?
S2 N2 . 1.5755(14) ?
O1 H1A . 0.79(3) ?
O1 H1B . 0.84(3) ?
O2 Sr1 3_666 2.9040(14) ?
O2 C1 . 1.251(2) ?
O3 C3 . 1.383(2) ?
O5 Sr1 1_455 2.5789(13) ?
O6 Sr1 3_766 2.8070(13) ?
O6 C5 . 1.2556(19) ?
O7 C7 . 1.390(2) ?
O9 Sr1 1_655 2.5782(12) ?
N1 Sr1 3_666 2.7553(15) ?
N1 C1 . 1.355(2) ?
N2 Sr1 3_766 2.7448(14) ?
N2 C5 . 1.352(2) ?
C1 Sr1 3_666 3.2186(17) ?
C1 C2 . 1.462(2) ?
C2 H2 . 0.9500 ?
C2 C3 . 1.336(2) ?
C3 C4 . 1.484(3) ?
C4 H4A . 0.9800 ?
C4 H4B . 0.9800 ?
C4 H4C . 0.9800 ?
C5 Sr1 3_766 3.1762(16) ?
C5 C6 . 1.460(2) ?
C6 H6 . 0.9500 ?
C6 C7 . 1.332(2) ?
C7 C8 . 1.485(3) ?
C8 H8A . 0.9800 ?
C8 H8B . 0.9800 ?
C8 H8C . 0.9800 ?

loop_
_geom_hbond_atom_site_label_D
_geom_hbond_atom_site_label_H
_geom_hbond_atom_site_label_A
_geom_hbond_site_symmetry_A
_geom_hbond_distance_DH
_geom_hbond_distance_HA
_geom_hbond_distance_DA
_geom_hbond_angle_DHA
O1 H1A O4 4_665 0.79(3) 2.18(3) 2.899(2) 151(3)
O1 H1B O8 3_765 0.83(3) 2.22(3) 2.9850(19) 152(3)
C4 H4B O5 4_665 0.98 2.37 3.273(3) 153
C6 H6 O8 3_765 0.95 2.47 3.318(2) 148

loop_
_geom_torsion_atom_site_label_1
_geom_torsion_atom_site_label_2
_geom_torsion_atom_site_label_3
_geom_torsion_atom_site_label_4
_geom_torsion_site_symmetry_1
_geom_torsion_site_symmetry_4
_geom_torsion
Sr1 O2 C1 Sr1 . 3_666 -151.3(3)
Sr1 O2 C1 N1 . . -175.1(2)
Sr1 O2 C1 N1 3_666 . -23.76(15)
Sr1 O2 C1 C2 . . -1.4(4)
Sr1 O2 C1 C2 3_666 . 149.95(14)
Sr1 O6 C5 Sr1 . 3_766 -162.9(3)
Sr1 O6 C5 N2 3_766 . -20.16(16)
Sr1 O6 C5 N2 . . 177.0(2)
Sr1 O6 C5 C6 . . -7.8(4)
Sr1 O6 C5 C6 3_766 . 155.04(14)
Sr1 N1 C1 O2 3_666 . 25.31(16)
Sr1 N1 C1 C2 3_666 . -148.50(13)
Sr1 N2 C5 O6 3_766 . 20.65(16)
Sr1 N2 C5 C6 3_766 . -154.58(13)
Sr1 C1 C2 C3 3_666 . -67.2(3)
Sr1 C5 C6 C7 3_766 . -73.7(4)
S1 O3 C3 C2 . . -19.8(2)
S1 O3 C3 C4 . . 164.84(13)
S1 N1 C1 Sr1 . 3_666 161.78(14)
S1 N1 C1 O2 . . -172.91(13)
S1 N1 C1 C2 . . 13.3(2)
S2 O7 C7 C6 . . -24.5(2)
S2 O7 C7 C8 . . 157.25(14)
S2 N2 C5 Sr1 . 3_766 167.42(14)
S2 N2 C5 O6 . . -171.93(13)
S2 N2 C5 C6 . . 12.8(2)
O2 C1 C2 C3 . . -162.30(17)
O3 S1 O5 Sr1 . 1_455 -74.19(13)
O3 S1 N1 Sr1 . 3_666 116.42(12)
O3 S1 N1 C1 . . -35.06(15)
O4 S1 O3 C3 . . -82.71(14)
O4 S1 O5 Sr1 . 1_455 170.15(11)
O4 S1 N1 Sr1 . 3_666 -126.76(12)
O4 S1 N1 C1 . . 81.76(15)
O5 S1 O3 C3 . . 155.40(13)
O5 S1 N1 Sr1 . 3_666 5.17(15)
O5 S1 N1 C1 . . -146.30(13)
O6 C5 C6 C7 . . -165.34(17)
O7 S2 O9 Sr1 . 1_655 -82.06(12)
O7 S2 N2 Sr1 . 3_766 123.73(13)
O7 S2 N2 C5 . . -35.08(15)
O8 S2 O7 C7 . . -79.80(14)
O8 S2 O9 Sr1 . 1_655 161.68(10)
O8 S2 N2 Sr1 . 3_766 -119.74(13)
O8 S2 N2 C5 . . 81.44(15)
O9 S2 O7 C7 . . 157.64(12)
O9 S2 N2 Sr1 . 3_766 12.10(16)
O9 S2 N2 C5 . . -146.71(13)
N1 S1 O3 C3 . . 38.52(15)
N1 S1 O5 Sr1 . 1_455 39.33(14)
N1 C1 C2 C3 . . 11.3(3)
N2 S2 O7 C7 . . 40.92(14)
N2 S2 O9 Sr1 . 1_655 31.28(14)
N2 C5 C6 C7 . . 9.7(3)
C1 C2 C3 O3 . . -7.2(3)
C1 C2 C3 C4 . . 167.20(19)
C5 C6 C7 O7 . . -3.0(3)
C5 C6 C7 C8 . . 175.01(18)

_cod_database_fobs_code 2242487
